data_9017297
loop_
_publ_author_name
'Morikawa, H.'
'Tomita, T.'
'Minato, I.'
'Iwai, S.'

_publ_section_title
;
 Anhydrite: a refinement
;
_journal_name_full 'Acta Crystallographica, Section B'
_journal_page_first 2164
_journal_page_last 2165
_journal_volume 31
_journal_year 1975
_chemical_compound_source 'Berchtesgaden, Germany'
_chemical_formula_sum 'Ca O4 S'
_chemical_name_mineral Anhydrite
_space_group_IT_number 63
_space_group_name_Hall '-B 2b 2'
_space_group_name_H-M_alt 'B m m b'
_symmetry_space_group_name_H-M 'B m m b'
_cell_angle_alpha 90
_cell_angle_beta 90
_cell_angle_gamma 90
_cell_length_a 6.992
_cell_length_b 6.999
_cell_length_c 6.240
_cell_formula_units_Z 4
_cell_volume 305.367
_database_code_amcsd 0020852
_exptl_crystal_density_diffrn 2.961
_cod_data_source_file inputs/fixed/downloads/10/10996.cif
_cod_data_source_block 10996
_cod_original_formula_sum 'Ca S O4'
_cod_database_code 9017297

loop_
_space_group_symop_operation_xyz
x,y,z
1/2+x,y,1/2+z
x,1/2+y,-z
1/2+x,1/2+y,1/2-z
-x,1/2-y,z
1/2-x,1/2-y,1/2+z
-x,y,z
1/2-x,y,1/2+z
x,-y,-z
1/2+x,-y,1/2-z
x,1/2-y,z
1/2+x,1/2-y,1/2+z
-x,1/2+y,-z
1/2-x,1/2+y,1/2-z
-x,-y,-z
1/2-x,-y,1/2-z

loop_
_atom_site_aniso_label
_atom_site_aniso_U_11
_atom_site_aniso_U_22
_atom_site_aniso_U_33
_atom_site_aniso_U_12
_atom_site_aniso_U_13
_atom_site_aniso_U_23
Ca 0.01115 0.00819 0.00809 0.00000 0.00000 0.00000
S 0.00892 0.00869 0.00690 0.00000 0.00000 0.00000
O1 0.00892 0.02085 0.01065 0.00000 0.00243 0.00000
O2 0.01957 0.00794 0.01144 0.00000 0.00000 0.00221

loop_
_atom_site_label
_atom_site_fract_x
_atom_site_fract_y
_atom_site_fract_z
Ca 0.00000 0.25000 0.34780
S 0.00000 0.75000 0.15560
O1 0.17000 0.75000 0.01570
O2 0.00000 0.58140 0.29720

loop_
_cod_related_entry_id
_cod_related_entry_database
_cod_related_entry_code
1 AMCSD 0020852
